data_7118435
loop_
_publ_author_name
'LaPierre, Etienne A.'
'Piers, Warren E.'
'Spasyuk, Denis M.'
'Bi, David W.'

_publ_section_title
;
 Activation of Si-H bonds across the nickel carbene bond in electron rich
 nickel PCcarbeneP pincer complexes.
;
_journal_issue 7
_journal_name_full 'Chemical communications (Cambridge, England)'
_journal_page_first 1361
_journal_page_last 1364
_journal_paper_doi 10.1039/c5cc09349j
_journal_volume 52
_journal_year 2016
_chemical_formula_moiety ' C31 H42 O1 P2 NI1'
_chemical_formula_sum 'C31 H42 Ni O P2'
_chemical_formula_weight 551.29
_chemical_name_systematic
;
 ?
;
_space_group_crystal_system monoclinic
_space_group_IT_number 15
_space_group_name_Hall '-C 2yc'
_space_group_name_H-M_alt 'C 1 2/c 1'
_symmetry_space_group_name_Hall '-C 2yc'
_symmetry_space_group_name_H-M 'C 1 2/c 1'
_atom_sites_solution_hydrogens geom
_audit_creation_method SHELXL-2013
_audit_update_record
;
2015-11-08 deposited with the CCDC.
2015-11-30 downloaded from the CCDC.
;
_cell_angle_alpha 90
_cell_angle_beta 114.2950(10)
_cell_angle_gamma 90
_cell_formula_units_Z 8
_cell_length_a 30.7146(4)
_cell_length_b 10.08350(10)
_cell_length_c 20.2840(3)
_cell_measurement_reflns_used 8348
_cell_measurement_temperature 173(2)
_cell_measurement_theta_max 66.62
_cell_measurement_theta_min 3.16
_cell_volume 5725.82(13)
_computing_cell_refinement 'Bruker SAINT'
_computing_data_collection 'Bruker APEX2'
_computing_data_reduction 'Bruker SAINT'
_computing_molecular_graphics 'Bruker SHELXTL'
_computing_publication_material 'LinXTL v.  5.2.2'
_computing_structure_refinement 'SHELXL-2013 (Sheldrick 2013)'
_computing_structure_solution 'SHELXS-97 (Sheldrick 2008)'
_diffrn_ambient_temperature 173(2)
_diffrn_measured_fraction_theta_full 0.997
_diffrn_measured_fraction_theta_max 0.997
_diffrn_measurement_device_type 'Bruker APEX-II CCD'
_diffrn_measurement_method '\f and \w scans'
_diffrn_radiation_type CuK\a
_diffrn_radiation_wavelength 1.54178
_diffrn_reflns_av_R_equivalents 0.0315
_diffrn_reflns_av_unetI/netI 0.0232
_diffrn_reflns_laue_measured_fraction_full 0.997
_diffrn_reflns_laue_measured_fraction_max 0.997
_diffrn_reflns_limit_h_max 35
_diffrn_reflns_limit_h_min -36
_diffrn_reflns_limit_k_max 11
_diffrn_reflns_limit_k_min -11
_diffrn_reflns_limit_l_max 24
_diffrn_reflns_limit_l_min -24
_diffrn_reflns_number 26072
_diffrn_reflns_point_group_measured_fraction_full 0.997
_diffrn_reflns_point_group_measured_fraction_max 0.997
_diffrn_reflns_theta_full 66.500
_diffrn_reflns_theta_max 66.499
_diffrn_reflns_theta_min 3.157
_exptl_absorpt_coefficient_mu 2.185
_exptl_absorpt_correction_T_max 0.673
_exptl_absorpt_correction_T_min 0.531
_exptl_absorpt_correction_type multi-scan
_exptl_absorpt_process_details 'Sadabs (Sheldrick, 1996)'
_exptl_crystal_colour Yellow
_exptl_crystal_density_diffrn 1.279
_exptl_crystal_density_method 'not measured'
_exptl_crystal_description needle
_exptl_crystal_F_000 2352
_exptl_crystal_size_max 0.20
_exptl_crystal_size_mid 0.10
_exptl_crystal_size_min 0.10
_refine_diff_density_max 0.924
_refine_diff_density_min -0.738
_refine_diff_density_rms 0.139
_refine_ls_extinction_method none
_refine_ls_goodness_of_fit_ref 1.061
_refine_ls_hydrogen_treatment constr
_refine_ls_matrix_type full
_refine_ls_number_parameters 324
_refine_ls_number_reflns 5024
_refine_ls_number_restraints 0
_refine_ls_restrained_S_all 1.061
_refine_ls_R_factor_all 0.0828
_refine_ls_R_factor_gt 0.0777
_refine_ls_shift/su_max 0.002
_refine_ls_shift/su_mean 0.000
_refine_ls_structure_factor_coef Fsqd
_refine_ls_weighting_details 'w=1/[\s^2^(Fo^2^)+(0.1680P)^2^] where P=(Fo^2^+2Fc^2^)/3'
_refine_ls_weighting_scheme calc
_refine_ls_wR_factor_gt 0.1902
_refine_ls_wR_factor_ref 0.1996
_reflns_Friedel_coverage 0.000
_reflns_number_gt 4422
_reflns_number_total 5024
_reflns_threshold_expression 'I > 2\s(I)'
_cod_data_source_file c5cc09349j2.cif
_cod_data_source_block dsel103_0m
_cod_database_code 7118435
_shelx_space_group_comment
;
The symmetry employed for this shelxl refinement is uniquely defined
by the following loop, which should always be used as a source of
symmetry information in preference to the above space-group names.
They are only intended as comments.
;
_shelx_estimated_absorpt_t_min 0.669
_shelx_estimated_absorpt_t_max 0.811
_shelxl_version_number 2013-4

loop_
_space_group_symop_operation_xyz
'x, y, z'
'-x, y, -z+1/2'
'x+1/2, y+1/2, z'
'-x+1/2, y+1/2, -z+1/2'
'-x, -y, -z'
'x, -y, z-1/2'
'-x+1/2, -y+1/2, -z'
'x+1/2, -y+1/2, z-1/2'

loop_
_atom_site_label
_atom_site_type_symbol
_atom_site_fract_x
_atom_site_fract_y
_atom_site_fract_z
_atom_site_U_iso_or_equiv
_atom_site_adp_type
_atom_site_occupancy
_atom_site_site_symmetry_order
_atom_site_calc_flag
_atom_site_refinement_flags_posn
_atom_site_refinement_flags_adp
C1 C 0.64864(10) 0.6696(3) 0.68298(14) 0.0198(6) Uani 1 1 d . .
H1 H 0.6740 0.7262 0.6784 0.024 Uiso 1 1 calc R U
C2 C 0.67217(9) 0.5355(3) 0.70801(14) 0.0197(6) Uani 1 1 d . .
C3 C 0.67083(10) 0.4769(3) 0.76916(15) 0.0215(6) Uani 1 1 d . .
C4 C 0.69245(11) 0.3540(3) 0.79408(16) 0.0276(6) Uani 1 1 d . .
H4 H 0.6907 0.3145 0.8354 0.033 Uiso 1 1 calc R U
C5 C 0.71630(11) 0.2902(3) 0.75872(18) 0.0297(7) Uani 1 1 d . .
H5 H 0.7310 0.2067 0.7756 0.036 Uiso 1 1 calc R U
C6 C 0.71883(10) 0.3487(3) 0.69802(17) 0.0286(7) Uani 1 1 d . .
H6 H 0.7355 0.3052 0.6737 0.034 Uiso 1 1 calc R U
C7 C 0.69706(10) 0.4703(3) 0.67306(16) 0.0253(6) Uani 1 1 d . .
H7 H 0.6991 0.5097 0.6319 0.030 Uiso 1 1 calc R U
C8 C 0.58399(11) 0.5015(3) 0.79530(17) 0.0281(7) Uani 1 1 d . .
H8 H 0.5663 0.5623 0.8146 0.034 Uiso 1 1 calc R U
C9 C 0.55429(11) 0.4872(4) 0.71418(18) 0.0352(8) Uani 1 1 d . .
H9A H 0.5710 0.4294 0.6934 0.053 Uiso 1 1 calc R U
H9B H 0.5496 0.5747 0.6912 0.053 Uiso 1 1 calc R U
H9C H 0.5232 0.4484 0.7058 0.053 Uiso 1 1 calc R U
C10 C 0.58935(13) 0.3683(3) 0.83392(19) 0.0371(8) Uani 1 1 d . .
H10A H 0.5577 0.3327 0.8246 0.056 Uiso 1 1 calc R U
H10B H 0.6075 0.3808 0.8861 0.056 Uiso 1 1 calc R U
H10C H 0.6064 0.3059 0.8159 0.056 Uiso 1 1 calc R U
C11 C 0.67915(12) 0.5692(3) 0.90854(16) 0.0272(7) Uani 1 1 d . .
H11 H 0.6835 0.4731 0.9218 0.033 Uiso 1 1 calc R U
C12 C 0.65636(14) 0.6364(3) 0.95413(17) 0.0358(8) Uani 1 1 d . .
H12A H 0.6769 0.6243 1.0056 0.054 Uiso 1 1 calc R U
H12B H 0.6250 0.5967 0.9432 0.054 Uiso 1 1 calc R U
H12C H 0.6525 0.7314 0.9429 0.054 Uiso 1 1 calc R U
C13 C 0.72814(11) 0.6282(4) 0.92389(16) 0.0340(7) Uani 1 1 d . .
H13A H 0.7247 0.7229 0.9121 0.051 Uiso 1 1 calc R U
H13B H 0.7420 0.5830 0.8942 0.051 Uiso 1 1 calc R U
H13C H 0.7492 0.6165 0.9752 0.051 Uiso 1 1 calc R U
C14 C 0.60801(9) 0.6710(3) 0.60861(14) 0.0203(6) Uani 1 1 d . .
C15 C 0.58264(10) 0.7905(3) 0.58594(16) 0.0227(6) Uani 1 1 d . .
C16 C 0.54662(11) 0.8031(3) 0.51685(16) 0.0303(7) Uani 1 1 d . .
H16 H 0.5311 0.8861 0.5014 0.036 Uiso 1 1 calc R U
C17 C 0.53310(12) 0.6952(4) 0.47011(17) 0.0380(8) Uani 1 1 d . .
H17 H 0.5081 0.7037 0.4231 0.046 Uiso 1 1 calc R U
C18 C 0.55636(13) 0.5754(4) 0.49271(18) 0.0355(8) Uani 1 1 d . .
H18 H 0.5467 0.5007 0.4614 0.043 Uiso 1 1 calc R U
C19 C 0.59373(11) 0.5631(3) 0.56080(17) 0.0281(7) Uani 1 1 d . .
H19 H 0.6098 0.4806 0.5751 0.034 Uiso 1 1 calc R U
C20 C 0.53650(11) 0.9648(3) 0.64933(16) 0.0291(7) Uani 1 1 d . .
H20 H 0.5190 0.9957 0.5983 0.035 Uiso 1 1 calc R U
C21 C 0.50862(11) 0.8491(4) 0.6618(2) 0.0376(8) Uani 1 1 d . .
H21A H 0.5266 0.8120 0.7102 0.056 Uiso 1 1 calc R U
H21B H 0.5039 0.7804 0.6253 0.056 Uiso 1 1 calc R U
H21C H 0.4775 0.8807 0.6580 0.056 Uiso 1 1 calc R U
C22 C 0.53997(14) 1.0812(4) 0.6995(2) 0.0399(8) Uani 1 1 d . .
H22A H 0.5078 1.1084 0.6929 0.060 Uiso 1 1 calc R U
H22B H 0.5561 1.1557 0.6880 0.060 Uiso 1 1 calc R U
H22C H 0.5582 1.0541 0.7499 0.060 Uiso 1 1 calc R U
C23 C 0.62689(11) 1.0518(3) 0.64412(17) 0.0282(7) Uani 1 1 d . .
H23 H 0.6334 1.1149 0.6851 0.034 Uiso 1 1 calc R U
C24 C 0.59762(14) 1.1271(4) 0.5738(2) 0.0415(8) Uani 1 1 d . .
H24A H 0.6150 1.2070 0.5711 0.062 Uiso 1 1 calc R U
H24B H 0.5667 1.1523 0.5732 0.062 Uiso 1 1 calc R U
H24C H 0.5926 1.0699 0.5322 0.062 Uiso 1 1 calc R U
C25 C 0.67482(12) 1.0086(3) 0.6466(2) 0.0340(7) Uani 1 1 d . .
H25A H 0.6699 0.9404 0.6098 0.051 Uiso 1 1 calc R U
H25B H 0.6944 0.9722 0.6946 0.051 Uiso 1 1 calc R U
H25C H 0.6911 1.0851 0.6372 0.051 Uiso 1 1 calc R U
C26 C 0.63776(10) 0.9531(3) 0.86093(14) 0.0213(6) Uani 1 1 d . .
C27 C 0.68300(11) 0.9897(3) 0.86510(15) 0.0250(6) Uani 1 1 d . .
H27 H 0.6951 0.9482 0.8340 0.030 Uiso 1 1 calc R U
C28 C 0.71035(12) 1.0855(3) 0.91398(18) 0.0310(7) Uani 1 1 d . .
H28 H 0.7410 1.1075 0.9161 0.037 Uiso 1 1 calc R U
C29 C 0.69376(12) 1.1495(3) 0.95948(17) 0.0324(7) Uani 1 1 d . .
H29 H 0.7127 1.2146 0.9928 0.039 Uiso 1 1 calc R U
C30 C 0.64915(12) 1.1168(3) 0.95556(16) 0.0294(7) Uani 1 1 d . .
H30 H 0.6372 1.1607 0.9862 0.035 Uiso 1 1 calc R U
C31 C 0.62140(11) 1.0209(3) 0.90759(16) 0.0266(6) Uani 1 1 d . .
H31 H 0.5908 1.0003 0.9060 0.032 Uiso 1 1 calc R U
Ni1 Ni 0.62893(2) 0.76642(5) 0.75134(2) 0.0181(2) Uani 1 1 d . .
O1 O 0.61062(8) 0.8608(2) 0.81774(11) 0.0269(5) Uani 1 1 d . .
P1 P 0.64164(3) 0.58157(7) 0.81106(4) 0.0197(2) Uani 1 1 d . .
P2 P 0.59582(3) 0.90643(7) 0.66026(4) 0.0202(2) Uani 1 1 d . .

loop_
_atom_site_aniso_label
_atom_site_aniso_U_11
_atom_site_aniso_U_22
_atom_site_aniso_U_33
_atom_site_aniso_U_23
_atom_site_aniso_U_13
_atom_site_aniso_U_12
C1 0.0196(12) 0.0225(13) 0.0171(13) 0.0000(10) 0.0072(11) 0.0010(10)
C2 0.0164(12) 0.0224(14) 0.0182(12) -0.0028(10) 0.0050(10) -0.0004(10)
C3 0.0223(13) 0.0211(13) 0.0200(13) -0.0010(10) 0.0076(11) 0.0000(11)
C4 0.0300(15) 0.0244(14) 0.0276(15) 0.0034(12) 0.0112(13) 0.0020(12)
C5 0.0267(15) 0.0221(14) 0.0369(17) -0.0017(12) 0.0096(13) 0.0018(12)
C6 0.0258(14) 0.0256(14) 0.0366(17) -0.0084(12) 0.0149(13) 0.0017(12)
C7 0.0268(14) 0.0273(15) 0.0249(14) -0.0041(11) 0.0137(12) -0.0009(12)
C8 0.0313(15) 0.0260(15) 0.0311(16) -0.0005(12) 0.0170(13) -0.0013(12)
C9 0.0246(15) 0.0391(18) 0.0359(18) -0.0005(14) 0.0065(13) -0.0063(13)
C10 0.0409(18) 0.0324(17) 0.0437(19) 0.0041(15) 0.0233(16) -0.0078(15)
C11 0.0366(17) 0.0252(14) 0.0201(14) 0.0054(11) 0.0120(13) 0.0018(12)
C12 0.054(2) 0.0377(18) 0.0224(15) 0.0017(13) 0.0229(15) -0.0019(16)
C13 0.0319(17) 0.0420(18) 0.0213(15) -0.0004(12) 0.0040(13) 0.0009(14)
C14 0.0198(13) 0.0263(14) 0.0164(13) 0.0008(10) 0.0090(11) 0.0007(11)
C15 0.0228(14) 0.0281(15) 0.0184(14) -0.0002(11) 0.0098(11) -0.0006(11)
C16 0.0305(16) 0.0386(17) 0.0191(14) 0.0050(13) 0.0075(12) 0.0083(13)
C17 0.0299(16) 0.059(2) 0.0165(14) -0.0082(14) 0.0007(12) 0.0040(16)
C18 0.0344(17) 0.0447(19) 0.0229(16) -0.0153(13) 0.0072(13) -0.0021(14)
C19 0.0311(16) 0.0292(15) 0.0249(15) -0.0070(12) 0.0124(13) 0.0003(12)
C20 0.0274(15) 0.0354(17) 0.0246(14) 0.0062(12) 0.0109(12) 0.0137(13)
C21 0.0241(15) 0.050(2) 0.0409(18) 0.0059(15) 0.0156(14) 0.0093(14)
C22 0.046(2) 0.0410(19) 0.0374(19) 0.0039(14) 0.0217(16) 0.0202(16)
C23 0.0312(16) 0.0242(14) 0.0296(16) 0.0009(12) 0.0129(13) 0.0030(12)
C24 0.050(2) 0.0334(18) 0.043(2) 0.0159(15) 0.0205(17) 0.0052(16)
C25 0.0323(17) 0.0293(16) 0.0448(19) -0.0016(13) 0.0204(15) -0.0049(13)
C26 0.0257(14) 0.0209(13) 0.0164(13) 0.0023(10) 0.0077(11) 0.0017(11)
C27 0.0294(15) 0.0262(14) 0.0236(14) 0.0026(11) 0.0152(12) 0.0041(12)
C28 0.0282(16) 0.0349(17) 0.0307(16) -0.0015(12) 0.0128(13) -0.0031(13)
C29 0.0362(17) 0.0288(16) 0.0286(16) -0.0052(12) 0.0098(13) -0.0056(13)
C30 0.0370(17) 0.0312(15) 0.0219(14) -0.0070(12) 0.0140(13) -0.0003(13)
C31 0.0311(16) 0.0311(15) 0.0232(14) -0.0053(12) 0.0171(12) -0.0029(12)
Ni1 0.0214(3) 0.0192(3) 0.0138(3) -0.00058(16) 0.0073(2) 0.00113(17)
O1 0.0310(11) 0.0280(11) 0.0236(10) -0.0049(8) 0.0133(9) -0.0024(9)
P1 0.0233(4) 0.0207(4) 0.0160(4) 0.0004(2) 0.0090(3) 0.0006(3)
P2 0.0219(4) 0.0229(4) 0.0162(4) 0.0019(2) 0.0083(3) 0.0045(3)

loop_
_atom_type_symbol
_atom_type_description
_atom_type_scat_dispersion_real
_atom_type_scat_dispersion_imag
_atom_type_scat_source
C C 0.0181 0.0091 'International Tables Vol C Tables 4.2.6.8 and 6.1.1.4'
H H 0.0000 0.0000 'International Tables Vol C Tables 4.2.6.8 and 6.1.1.4'
O O 0.0492 0.0322 'International Tables Vol C Tables 4.2.6.8 and 6.1.1.4'
P P 0.2955 0.4335 'International Tables Vol C Tables 4.2.6.8 and 6.1.1.4'
Ni Ni -3.0029 0.5091 'International Tables Vol C Tables 4.2.6.8 and 6.1.1.4'

loop_
_geom_angle_atom_site_label_1
_geom_angle_atom_site_label_2
_geom_angle_atom_site_label_3
_geom_angle
C14 C1 C2 115.2(2)
C14 C1 Ni1 109.21(18)
C2 C1 Ni1 116.40(19)
C14 C1 H1 104.9
C2 C1 H1 104.9
Ni1 C1 H1 104.9
C3 C2 C7 118.3(3)
C3 C2 C1 119.5(2)
C7 C2 C1 122.2(3)
C2 C3 C4 121.1(3)
C2 C3 P1 111.9(2)
C4 C3 P1 126.9(2)
C5 C4 C3 120.0(3)
C5 C4 H4 120.0
C3 C4 H4 120.0
C4 C5 C6 119.8(3)
C4 C5 H5 120.1
C6 C5 H5 120.1
C7 C6 C5 120.1(3)
C7 C6 H6 119.9
C5 C6 H6 119.9
C6 C7 C2 120.7(3)
C6 C7 H7 119.6
C2 C7 H7 119.6
C9 C8 C10 111.1(3)
C9 C8 P1 109.4(2)
C10 C8 P1 113.7(2)
C9 C8 H8 107.4
C10 C8 H8 107.4
P1 C8 H8 107.4
C8 C9 H9A 109.5
C8 C9 H9B 109.5
H9A C9 H9B 109.5
C8 C9 H9C 109.5
H9A C9 H9C 109.5
H9B C9 H9C 109.5
C8 C10 H10A 109.5
C8 C10 H10B 109.5
H10A C10 H10B 109.5
C8 C10 H10C 109.5
H10A C10 H10C 109.5
H10B C10 H10C 109.5
C13 C11 C12 111.2(3)
C13 C11 P1 108.8(2)
C12 C11 P1 112.3(2)
C13 C11 H11 108.1
C12 C11 H11 108.1
P1 C11 H11 108.1
C11 C12 H12A 109.5
C11 C12 H12B 109.5
H12A C12 H12B 109.5
C11 C12 H12C 109.5
H12A C12 H12C 109.5
H12B C12 H12C 109.5
C11 C13 H13A 109.5
C11 C13 H13B 109.5
H13A C13 H13B 109.5
C11 C13 H13C 109.5
H13A C13 H13C 109.5
H13B C13 H13C 109.5
C19 C14 C15 117.7(3)
C19 C14 C1 125.3(3)
C15 C14 C1 117.0(2)
C16 C15 C14 120.9(3)
C16 C15 P2 126.2(2)
C14 C15 P2 112.1(2)
C15 C16 C17 120.5(3)
C15 C16 H16 119.8
C17 C16 H16 119.8
C18 C17 C16 119.3(3)
C18 C17 H17 120.3
C16 C17 H17 120.3
C17 C18 C19 120.6(3)
C17 C18 H18 119.7
C19 C18 H18 119.7
C18 C19 C14 120.9(3)
C18 C19 H19 119.6
C14 C19 H19 119.6
C21 C20 C22 111.5(3)
C21 C20 P2 109.3(2)
C22 C20 P2 111.8(2)
C21 C20 H20 108.0
C22 C20 H20 108.0
P2 C20 H20 108.0
C20 C21 H21A 109.5
C20 C21 H21B 109.5
H21A C21 H21B 109.5
C20 C21 H21C 109.5
H21A C21 H21C 109.5
H21B C21 H21C 109.5
C20 C22 H22A 109.5
C20 C22 H22B 109.5
H22A C22 H22B 109.5
C20 C22 H22C 109.5
H22A C22 H22C 109.5
H22B C22 H22C 109.5
C25 C23 C24 111.2(3)
C25 C23 P2 109.3(2)
C24 C23 P2 114.1(2)
C25 C23 H23 107.3
C24 C23 H23 107.3
P2 C23 H23 107.3
C23 C24 H24A 109.5
C23 C24 H24B 109.5
H24A C24 H24B 109.5
C23 C24 H24C 109.5
H24A C24 H24C 109.5
H24B C24 H24C 109.5
C23 C25 H25A 109.5
C23 C25 H25B 109.5
H25A C25 H25B 109.5
C23 C25 H25C 109.5
H25A C25 H25C 109.5
H25B C25 H25C 109.5
O1 C26 C27 124.5(3)
O1 C26 C31 119.0(3)
C27 C26 C31 116.5(3)
C28 C27 C26 121.1(3)
C28 C27 H27 119.4
C26 C27 H27 119.4
C29 C28 C27 121.3(3)
C29 C28 H28 119.4
C27 C28 H28 119.4
C30 C29 C28 118.7(3)
C30 C29 H29 120.7
C28 C29 H29 120.7
C29 C30 C31 121.0(3)
C29 C30 H30 119.5
C31 C30 H30 119.5
C30 C31 C26 121.4(3)
C30 C31 H31 119.3
C26 C31 H31 119.3
O1 Ni1 C1 179.35(11)
O1 Ni1 P1 94.12(7)
C1 Ni1 P1 86.03(8)
O1 Ni1 P2 95.92(7)
C1 Ni1 P2 84.14(8)
P1 Ni1 P2 158.43(4)
C26 O1 Ni1 122.13(19)
C3 P1 C11 104.68(14)
C3 P1 C8 106.75(14)
C11 P1 C8 106.74(14)
C3 P1 Ni1 104.44(10)
C11 P1 Ni1 123.25(10)
C8 P1 Ni1 109.82(10)
C15 P2 C20 103.55(14)
C15 P2 C23 108.54(14)
C20 P2 C23 106.43(14)
C15 P2 Ni1 98.70(10)
C20 P2 Ni1 113.38(10)
C23 P2 Ni1 124.06(10)

loop_
_geom_bond_atom_site_label_1
_geom_bond_atom_site_label_2
_geom_bond_distance
C1 C14 1.511(3)
C1 C2 1.518(4)
C1 Ni1 1.983(3)
C1 H1 1.0000
C2 C3 1.390(4)
C2 C7 1.402(4)
C3 C4 1.399(4)
C3 P1 1.808(3)
C4 C5 1.377(5)
C4 H4 0.9500
C5 C6 1.396(5)
C5 H5 0.9500
C6 C7 1.389(4)
C6 H6 0.9500
C7 H7 0.9500
C8 C9 1.525(4)
C8 C10 1.529(4)
C8 P1 1.850(3)
C8 H8 1.0000
C9 H9A 0.9800
C9 H9B 0.9800
C9 H9C 0.9800
C10 H10A 0.9800
C10 H10B 0.9800
C10 H10C 0.9800
C11 C13 1.526(4)
C11 C12 1.529(4)
C11 P1 1.838(3)
C11 H11 1.0000
C12 H12A 0.9800
C12 H12B 0.9800
C12 H12C 0.9800
C13 H13A 0.9800
C13 H13B 0.9800
C13 H13C 0.9800
C14 C19 1.402(4)
C14 C15 1.406(4)
C15 C16 1.389(4)
C15 P2 1.817(3)
C16 C17 1.390(5)
C16 H16 0.9500
C17 C18 1.382(5)
C17 H17 0.9500
C18 C19 1.391(4)
C18 H18 0.9500
C19 H19 0.9500
C20 C21 1.528(5)
C20 C22 1.529(5)
C20 P2 1.839(3)
C20 H20 1.0000
C21 H21A 0.9800
C21 H21B 0.9800
C21 H21C 0.9800
C22 H22A 0.9800
C22 H22B 0.9800
C22 H22C 0.9800
C23 C25 1.516(4)
C23 C24 1.537(4)
C23 P2 1.850(3)
C23 H23 1.0000
C24 H24A 0.9800
C24 H24B 0.9800
C24 H24C 0.9800
C25 H25A 0.9800
C25 H25B 0.9800
C25 H25C 0.9800
C26 O1 1.315(3)
C26 C27 1.406(4)
C26 C31 1.417(4)
C27 C28 1.392(4)
C27 H27 0.9500
C28 C29 1.384(5)
C28 H28 0.9500
C29 C30 1.379(5)
C29 H29 0.9500
C30 C31 1.388(4)
C30 H30 0.9500
C31 H31 0.9500
Ni1 O1 1.913(2)
Ni1 P1 2.1691(8)
Ni1 P2 2.2124(8)

loop_
_geom_torsion_atom_site_label_1
_geom_torsion_atom_site_label_2
_geom_torsion_atom_site_label_3
_geom_torsion_atom_site_label_4
_geom_torsion
C14 C1 C2 C3 -118.0(3)
Ni1 C1 C2 C3 11.8(3)
C14 C1 C2 C7 64.6(3)
Ni1 C1 C2 C7 -165.7(2)
C7 C2 C3 C4 -1.9(4)
C1 C2 C3 C4 -179.5(3)
C7 C2 C3 P1 175.1(2)
C1 C2 C3 P1 -2.5(3)
C2 C3 C4 C5 1.2(4)
P1 C3 C4 C5 -175.4(2)
C3 C4 C5 C6 0.0(5)
C4 C5 C6 C7 -0.5(5)
C5 C6 C7 C2 -0.3(4)
C3 C2 C7 C6 1.5(4)
C1 C2 C7 C6 179.0(3)
C2 C1 C14 C19 -5.2(4)
Ni1 C1 C14 C19 -138.5(3)
C2 C1 C14 C15 174.7(3)
Ni1 C1 C14 C15 41.5(3)
C19 C14 C15 C16 -3.8(4)
C1 C14 C15 C16 176.2(3)
C19 C14 C15 P2 166.5(2)
C1 C14 C15 P2 -13.5(3)
C14 C15 C16 C17 3.7(5)
P2 C15 C16 C17 -165.2(3)
C15 C16 C17 C18 -0.9(5)
C16 C17 C18 C19 -1.6(6)
C17 C18 C19 C14 1.3(5)
C15 C14 C19 C18 1.3(5)
C1 C14 C19 C18 -178.7(3)
O1 C26 C27 C28 -177.9(3)
C31 C26 C27 C28 1.4(4)
C26 C27 C28 C29 -0.9(5)
C27 C28 C29 C30 -0.2(5)
C28 C29 C30 C31 0.6(5)
C29 C30 C31 C26 0.0(5)
O1 C26 C31 C30 178.3(3)
C27 C26 C31 C30 -1.0(4)
C27 C26 O1 Ni1 -2.1(4)
C31 C26 O1 Ni1 178.6(2)
C2 C3 P1 C11 -137.2(2)
C4 C3 P1 C11 39.6(3)
C2 C3 P1 C8 109.8(2)
C4 C3 P1 C8 -73.3(3)
C2 C3 P1 Ni1 -6.5(2)
C4 C3 P1 Ni1 170.3(2)
C13 C11 P1 C3 64.4(2)
C12 C11 P1 C3 -172.0(2)
C13 C11 P1 C8 177.3(2)
C12 C11 P1 C8 -59.1(3)
C13 C11 P1 Ni1 -54.3(3)
C12 C11 P1 Ni1 69.3(2)
C9 C8 P1 C3 -58.9(2)
C10 C8 P1 C3 66.0(3)
C9 C8 P1 C11 -170.5(2)
C10 C8 P1 C11 -45.6(3)
C9 C8 P1 Ni1 53.7(2)
C10 C8 P1 Ni1 178.6(2)
C16 C15 P2 C20 36.8(3)
C14 C15 P2 C20 -132.9(2)
C16 C15 P2 C23 -76.0(3)
C14 C15 P2 C23 114.2(2)
C16 C15 P2 Ni1 153.5(3)
C14 C15 P2 Ni1 -16.2(2)
C21 C20 P2 C15 65.6(2)
C22 C20 P2 C15 -170.6(2)
C21 C20 P2 C23 179.9(2)
C22 C20 P2 C23 -56.2(3)
C21 C20 P2 Ni1 -40.3(2)
C22 C20 P2 Ni1 83.6(2)
C25 C23 P2 C15 -64.8(2)
C24 C23 P2 C15 60.4(3)
C25 C23 P2 C20 -175.7(2)
C24 C23 P2 C20 -50.5(3)
C25 C23 P2 Ni1 50.0(3)
C24 C23 P2 Ni1 175.2(2)
